data_7705039
loop_
_publ_author_name
'Jacobsen, Jannick'
'Wegner, Lasse'
'Reinsch, Helge'
'Stock, Norbert'

_publ_section_title
;
 Ce-MIL-140: expanding the synthesis routes for cerium(iv) metal-organic
 frameworks.
;
_journal_issue 32
_journal_name_full 'Dalton transactions (Cambridge, England : 2003)'
_journal_page_first 11396
_journal_page_last 11402
_journal_paper_doi 10.1039/d0dt02455d
_journal_volume 49
_journal_year 2020
_chemical_formula_moiety 'Ce2 C16 O10'
_chemical_formula_sum 'C16 Ce2 O10'
_chemical_formula_weight 632.41
_chemical_name_systematic Ce-MIL-140-BDC
_space_group_IT_number 2
_space_group_name_Hall '-P 1'
_space_group_name_H-M_alt 'P -1'
_symmetry_cell_setting triclinic
_symmetry_space_group_name_Hall '-P 1'
_symmetry_space_group_name_H-M 'P -1'
_audit_update_record
;
2020-07-10 deposited with the CCDC.	2020-08-05 downloaded from the CCDC.
;
_cell_angle_alpha 113.0986(26)
_cell_angle_beta 102.3311(39)
_cell_angle_gamma 90.4878(47)
_cell_formula_units_Z 2
_cell_length_a 8.16902(31)
_cell_length_b 11.55156(34)
_cell_length_c 13.98690(52)
_cell_measurement_temperature 298
_cell_volume 1179.78(8)
_diffrn_ambient_temperature 298
_diffrn_measurement_device_type 'Stoe Stadi'
_diffrn_radiation_probe x-ray
_diffrn_radiation_type 'Cu K\a'
_diffrn_radiation_wavelength 1.5046
_exptl_crystal_colour yellow
_exptl_crystal_description 'microcrystalline powder'
_exptl_crystal_recrystallization_method 'Solvothermal synthesis'
_pd_char_colour yellow
_pd_proc_ls_prof_R_factor 0.0632
_pd_proc_ls_prof_wR_expected 0.0413
_pd_proc_ls_prof_wR_factor 0.0825
_refine_ls_goodness_of_fit_all 1.999
_refine_ls_R_I_factor 0.0258
_cod_data_source_file d0dt02455d2.cif
_cod_data_source_block Ce-MIL-140-BDC
_cod_depositor_comments 'Adding full bibliography for 7705039.cif.'
_cod_original_cell_volume 1179.778(79)
_cod_original_formula_sum 'Ce2 C16 O10'
_cod_database_code 7705039

loop_
_symmetry_equiv_pos_as_xyz
'-x, -y, -z'
'x, y, z'

loop_
_atom_site_label
_atom_site_type_symbol
_atom_site_symmetry_multiplicity
_atom_site_fract_x
_atom_site_fract_y
_atom_site_fract_z
_atom_site_occupancy
_atom_site_B_iso_or_equiv
Ce1 Ce 0 -0.33965(90) -0.92724(49) -0.87803(62) 1 1.12(15)
Ce2 Ce 0 -0.17482(99) -1.04721(54) -1.11475(57) 1 1.12(15)
O1 O 0 -0.3978(39) -1.0342(46) -1.0600(34) 1 0.40(46)
O2 O 0 -0.1009(46) -0.9469(51) -0.9152(39) 1 0.40(46)
O3 O 0 -0.2940(32) -0.7478(26) -0.9216(16) 1 0.40(46)
O4 O 0 -0.2095(31) -0.8244(21) -1.0827(20) 1 0.40(46)
C1 C 0 -0.249491 -0.7383544 -1.001477 1 1.92(69)
C2 C 0 -0.2556844 -0.6065928 -0.9930985 1 1.92(69)
C3 C 0 -0.2186531 -0.5733155 -1.07311 1 1.92(69)
C4 C 0 -0.2238551 -0.4486888 -1.06439 1 1.92(69)
C5 C 0 -0.2660309 -0.3543684 -0.9753825 1 1.92(69)
C6 C 0 -0.3027582 -0.3876457 -0.8952768 1 1.92(69)
C7 C 0 -0.2977658 -0.5121666 -0.9040859 1 1.92(69)
C8 C 0 -0.2720142 -0.2226198 -0.9668117 1 1.92(69)
O5 O 0 -0.3222(33) -0.1260(25) -0.9001(19) 1 0.40(46)
O6 O 0 -0.2053(31) -0.2276(20) -1.0451(17) 1 0.40(46)
O7 O 0 0.1337(31) -1.1127(17) -1.2837(22) 1 0.40(46)
O8 O 0 -0.1147(32) -1.0193(20) -1.2686(15) 1 0.40(46)
C9 C 0 0.007087427 -1.058947 -1.31237 1 1.92(69)
C10 C 0 -0.002432883 -1.033882 -1.412864 1 1.92(69)
C11 C 0 -0.119834 -0.9580459 -1.442605 1 1.92(69)
C12 C 0 0.1080048 -1.085592 -1.481092 1 1.92(69)
O9 O 0 -0.4093(28) -0.7236(30) -0.7243(17) 1 0.40(46)
O10 O 0 -0.6962(29) -0.7857(21) -0.7416(24) 1 0.40(46)
C13 C 0 -0.5476992 -0.7352804 -0.7014715 1 1.92(69)
C14 C 0 -0.5148805 -0.6155674 -0.5944605 1 1.92(69)
C15 C 0 -0.37604 -0.5229691 -0.5608867 1 1.92(69)
C16 C 0 -0.6244784 -0.5907338 -0.5237797 1 1.92(69)
G1 O 0 1.0465(75) 0.6422(52) 0.6125(58) 0.664(38) 2.1(15)
G2 O 0 0.4947(66) 0.1166(39) 0.5769(43) 1.000(49) 2.1(15)
G3 O 0 0.4034(65) 0.1168(59) 0.6962(42) 1.000(79) 2.1(15)
G4 O 0 0.4510(67) 1.0106(60) 0.6984(37) 1.000(80) 2.1(15)
